data_8102499
loop_
_publ_author_name
'Wolfgang Frey'
'Sascha Wilhelm Sch\"afer'
'J\"org Pietruszka'

_publ_section_title
;
 Crystal structure of ethyl
 2,3,4-tri-O-acetyl-1-thio-b-L-rhamnopyranoside, C14H22O7S
;
_journal_issue 4
_journal_name_full 'Zeitschrift f\"ur Kristallographie - New Crystal Structures'
_journal_page_first 553
_journal_volume 224
_journal_year 2009
_chemical_absolute_configuration ad
_chemical_formula_moiety ' C14 H22 O7 S1'
_chemical_formula_sum 'C14 H22 O7 S'
_chemical_formula_weight 334.38
_chemical_name_systematic
; 
Ethyl 2,3,4-tri-O-acetyl-1-thio-\b-L-rhamnopyranoside
;
_space_group_IT_number 19
_symmetry_cell_setting orthorhombic
_symmetry_space_group_name_Hall 'P 2ac 2ab'
_symmetry_space_group_name_H-M 'P 21 21 21'
_atom_sites_solution_hydrogens geom
_atom_sites_solution_primary direct
_atom_sites_solution_secondary difmap
_audit_creation_method SHELXL-97
_cell_angle_alpha 90.00
_cell_angle_beta 90.00
_cell_angle_gamma 90.00
_cell_formula_units_Z 4
_cell_length_a 8.7728(11)
_cell_length_b 11.9000(14)
_cell_length_c 16.6878(18)
_cell_measurement_reflns_used 30
_cell_measurement_temperature 293(2)
_cell_measurement_theta_max 22.5
_cell_measurement_theta_min 22
_cell_volume 1742.1(4)
_computing_cell_refinement 'Siemens Xscans, Release 2.31'
_computing_data_collection 'Siemens Xscans, Release 2.31'
_computing_data_reduction 'Siemens Xscans, Release 2.31'
_computing_molecular_graphics 'SHELXTL-plus, XP (Sheldrick, 1991)'
_computing_structure_refinement 'SHELXL-97 (Sheldrick, 1997)'
_computing_structure_solution 'SHELXS-97 (Sheldrick, 1990)'
_diffrn_ambient_temperature 293(2)
_diffrn_measured_fraction_theta_full 0.948
_diffrn_measured_fraction_theta_max 0.948
_diffrn_measurement_device_type 'Siemens P4'
_diffrn_measurement_method Omega-Scan
_diffrn_radiation_monochromator graphite
_diffrn_radiation_source 'fine-focus sealed tube'
_diffrn_radiation_type CuK\a
_diffrn_radiation_wavelength 1.54178
_diffrn_reflns_av_R_equivalents 0.0282
_diffrn_reflns_av_sigmaI/netI 0.0404
_diffrn_reflns_limit_h_max 9
_diffrn_reflns_limit_h_min -8
_diffrn_reflns_limit_k_max 14
_diffrn_reflns_limit_k_min -14
_diffrn_reflns_limit_l_max 19
_diffrn_reflns_limit_l_min -19
_diffrn_reflns_number 3248
_diffrn_reflns_theta_full 67.50
_diffrn_reflns_theta_max 67.50
_diffrn_reflns_theta_min 4.56
_diffrn_standards_decay_% 2
_diffrn_standards_interval_count 100
_diffrn_standards_number 3
_exptl_absorpt_coefficient_mu 1.922
_exptl_absorpt_correction_T_max 0.956
_exptl_absorpt_correction_T_min 0.660
_exptl_absorpt_correction_type psi-scan
_exptl_absorpt_process_details 'North et al., 1968'
_exptl_crystal_colour colourless
_exptl_crystal_density_diffrn 1.275
_exptl_crystal_density_method 'not measured'
_exptl_crystal_description block
_exptl_crystal_F_000 712
_exptl_crystal_size_max 0.8
_exptl_crystal_size_mid 0.5
_exptl_crystal_size_min 0.5
_refine_diff_density_max 0.322
_refine_diff_density_min -0.319
_refine_diff_density_rms 0.068
_refine_ls_abs_structure_details 'Flack H D (1983), Acta Cryst. A39, 876-881'
_refine_ls_abs_structure_Flack -0.02(5)
_refine_ls_extinction_coef 0.0157(8)
_refine_ls_extinction_expression Fc^*^=kFc[1+0.001xFc^2^\l^3^/sin(2\q)]^-1/4^
_refine_ls_extinction_method SHELXL
_refine_ls_goodness_of_fit_ref 1.039
_refine_ls_hydrogen_treatment riding
_refine_ls_matrix_type full
_refine_ls_number_parameters 200
_refine_ls_number_reflns 2816
_refine_ls_number_restraints 0
_refine_ls_restrained_S_all 1.039
_refine_ls_R_factor_all 0.0961
_refine_ls_R_factor_gt 0.0638
_refine_ls_shift/su_max 0.000
_refine_ls_shift/su_mean 0.000
_refine_ls_structure_factor_coef Fsqd
_refine_ls_weighting_details 'calc w=1/[\s^2^(Fo^2^)+(0.0312P)^2^+4.0780P] where P=(Fo^2^+2Fc^2^)/3'
_refine_ls_weighting_scheme calc
_refine_ls_wR_factor_gt 0.1338
_refine_ls_wR_factor_ref 0.1638
_reflns_number_gt 2147
_reflns_number_total 2816
_reflns_threshold_expression >2sigma(I)
_cod_data_source_file 1267-2693.cff
_cod_data_source_block wf1597sp
_cod_depositor_comments
;
The following automatic conversions were performed:
'_exptl_absorpt_correction_type' value 'Psi-Scan' changed to 'psi-scan'
according to '/home/saulius/struct/CIF-dictionaries/cif_core.dic'
dictionary named 'cif_core.dic' version 2.4.1 from 2010-06-29.

Automatic conversion script
Id: cif_fix_enum 1555 2011-01-17 13:19:09Z saulius 
;
_cod_database_code 8102499

loop_
_symmetry_equiv_pos_as_xyz
'x, y, z'
'-x+1/2, -y, z+1/2'
'-x, y+1/2, -z+1/2'
'x+1/2, -y+1/2, -z'

loop_
_atom_site_label
_atom_site_type_symbol
_atom_site_fract_x
_atom_site_fract_y
_atom_site_fract_z
_atom_site_U_iso_or_equiv
_atom_site_adp_type
_atom_site_occupancy
_atom_site_symmetry_multiplicity
_atom_site_Wyckoff_symbol
_atom_site_calc_flag
_atom_site_refinement_flags
_atom_site_disorder_assembly
_atom_site_disorder_group
S1 S 0.97833(17) 0.61493(13) 0.41482(9) 0.0633(4) Uani 1 4 a d . . .
O1 O 0.9960(4) 0.7575(3) 0.5347(2) 0.0554(9) Uani 1 4 a d . . .
C1 C 0.9307(6) 0.8464(5) 0.5830(3) 0.0565(14) Uani 1 4 a d . . .
H1 H 0.8260 0.8269 0.5979 0.068 Uiso 1 4 a calc R . .
O2 O 0.8519(4) 1.0393(4) 0.5787(2) 0.0635(10) Uani 1 4 a d . . .
C2 C 0.9313(6) 0.9537(5) 0.5337(3) 0.0546(13) Uani 1 4 a d . . .
H2 H 1.0361 0.9774 0.5225 0.065 Uiso 1 4 a calc R . .
C3 C 0.8451(6) 0.9377(5) 0.4573(3) 0.0505(12) Uani 1 4 a d . . .
H3 H 0.7366 0.9269 0.4690 0.061 Uiso 1 4 a calc R . .
O3 O 1.0648(6) 1.1375(5) 0.5991(4) 0.115(2) Uani 1 4 a d . . .
C4 C 0.9064(5) 0.8366(4) 0.4104(3) 0.0463(11) Uani 1 4 a d . . .
H4 H 0.8429 0.8220 0.3632 0.056 Uiso 1 4 a calc R . .
O4 O 0.8659(4) 1.0390(3) 0.4100(2) 0.0555(9) Uani 1 4 a d . . .
C5 C 0.9062(6) 0.7355(5) 0.4659(3) 0.0498(13) Uani 1 4 a d . . .
H5 H 0.8012 0.7204 0.4828 0.060 Uiso 1 4 a calc R . .
O5 O 0.6508(5) 1.0036(4) 0.3412(3) 0.0853(15) Uani 1 4 a d . . .
O6 O 1.0612(4) 0.8602(3) 0.3867(2) 0.0553(10) Uani 1 4 a d . . .
C6 C 1.0289(7) 0.8544(6) 0.6576(3) 0.0715(18) Uani 1 4 a d . . .
H6A H 1.0239 0.7849 0.6866 0.107 Uiso 1 4 a calc R . .
H6B H 0.9925 0.9144 0.6909 0.107 Uiso 1 4 a calc R . .
H6C H 1.1326 0.8690 0.6424 0.107 Uiso 1 4 a calc R . .
O7 O 0.9845(6) 0.8990(4) 0.2608(2) 0.0854(14) Uani 1 4 a d . . .
C7 C 0.9330(8) 1.1271(6) 0.6063(4) 0.0779(19) Uani 1 4 a d . . .
C8 C 0.8304(10) 1.2077(7) 0.6508(5) 0.106(3) Uani 1 4 a d . . .
H8A H 0.7268 1.1820 0.6476 0.159 Uiso 1 4 a calc R . .
H8B H 0.8380 1.2811 0.6272 0.159 Uiso 1 4 a calc R . .
H8C H 0.8610 1.2114 0.7060 0.159 Uiso 1 4 a calc R . .
C9 C 0.7610(8) 1.0599(6) 0.3513(4) 0.0641(16) Uani 1 4 a d . . .
C10 C 0.8078(9) 1.1603(6) 0.3038(4) 0.085(2) Uani 1 4 a d . . .
H10A H 0.9018 1.1894 0.3246 0.128 Uiso 1 4 a calc R . .
H10B H 0.7302 1.2169 0.3074 0.128 Uiso 1 4 a calc R . .
H10C H 0.8216 1.1391 0.2487 0.128 Uiso 1 4 a calc R . .
C11 C 1.0845(7) 0.8957(5) 0.3099(3) 0.0615(15) Uani 1 4 a d . . .
C12 C 1.2444(8) 0.9334(7) 0.2992(4) 0.087(2) Uani 1 4 a d . . .
H12A H 1.3002 0.9211 0.3479 0.130 Uiso 1 4 a calc R . .
H12B H 1.2458 1.0119 0.2861 0.130 Uiso 1 4 a calc R . .
H12C H 1.2908 0.8914 0.2565 0.130 Uiso 1 4 a calc R . .
C13 C 0.9083(8) 0.5078(6) 0.4830(5) 0.078(2) Uani 1 4 a d . . .
H13A H 0.9453 0.5231 0.5367 0.094 Uiso 1 4 a calc R . .
H13B H 0.7978 0.5099 0.4843 0.094 Uiso 1 4 a calc R . .
C14 C 0.9597(11) 0.3944(6) 0.4575(5) 0.108(3) Uani 1 4 a d . . .
H14A H 0.9224 0.3392 0.4945 0.163 Uiso 1 4 a calc R . .
H14B H 1.0691 0.3923 0.4565 0.163 Uiso 1 4 a calc R . .
H14C H 0.9210 0.3786 0.4049 0.163 Uiso 1 4 a calc R . .

loop_
_atom_site_aniso_label
_atom_site_aniso_U_11
_atom_site_aniso_U_22
_atom_site_aniso_U_33
_atom_site_aniso_U_23
_atom_site_aniso_U_13
_atom_site_aniso_U_12
S1 0.0483(8) 0.0689(8) 0.0725(9) 0.0011(7) 0.0016(7) 0.0002(7)
O1 0.034(2) 0.080(2) 0.0517(18) 0.0055(17) -0.0062(17) 0.0001(18)
C1 0.041(3) 0.083(4) 0.046(3) 0.003(3) 0.005(3) 0.001(3)
O2 0.046(2) 0.086(3) 0.059(2) -0.016(2) 0.0040(19) -0.0049(19)
C2 0.036(3) 0.085(4) 0.043(2) -0.005(3) 0.002(2) -0.005(3)
C3 0.038(3) 0.066(3) 0.048(3) 0.003(2) -0.001(2) -0.002(2)
O3 0.064(3) 0.114(4) 0.168(6) -0.041(4) -0.012(4) -0.021(3)
C4 0.031(3) 0.059(3) 0.049(3) 0.004(2) -0.001(2) -0.005(2)
O4 0.048(2) 0.064(2) 0.055(2) 0.0053(18) -0.0030(18) -0.0023(17)
C5 0.031(3) 0.070(3) 0.048(3) 0.006(2) -0.003(2) -0.005(2)
O5 0.063(3) 0.101(4) 0.092(3) 0.022(3) -0.027(3) -0.017(3)
O6 0.035(2) 0.079(3) 0.0514(19) 0.0013(17) 0.0042(15) -0.0053(17)
C6 0.056(4) 0.112(5) 0.046(3) 0.000(3) -0.009(3) 0.000(4)
O7 0.090(3) 0.116(4) 0.050(2) 0.009(2) -0.001(2) -0.008(3)
C7 0.063(5) 0.083(4) 0.087(5) -0.015(4) -0.017(4) -0.010(4)
C8 0.099(6) 0.109(6) 0.109(6) -0.043(5) 0.011(5) -0.008(5)
C9 0.059(4) 0.071(4) 0.062(3) 0.010(3) -0.010(3) 0.008(3)
C10 0.098(6) 0.073(4) 0.085(4) 0.019(4) -0.013(4) 0.006(4)
C11 0.067(4) 0.070(4) 0.048(3) 0.001(3) 0.014(3) -0.006(3)
C12 0.077(5) 0.101(5) 0.081(4) 0.002(4) 0.028(4) -0.023(4)
C13 0.049(4) 0.079(4) 0.107(6) 0.008(4) 0.013(4) -0.002(3)
C14 0.132(8) 0.073(4) 0.120(6) 0.009(4) 0.024(6) -0.005(5)

loop_
_atom_type_symbol
_atom_type_description
_atom_type_scat_dispersion_real
_atom_type_scat_dispersion_imag
_atom_type_scat_source
C C 0.0181 0.0091 'International Tables Vol C Tables 4.2.6.8 and 6.1.1.4'
H H 0.0000 0.0000 'International Tables Vol C Tables 4.2.6.8 and 6.1.1.4'
O O 0.0492 0.0322 'International Tables Vol C Tables 4.2.6.8 and 6.1.1.4'
S S 0.3331 0.5567 'International Tables Vol C Tables 4.2.6.8 and 6.1.1.4'

loop_
_geom_angle_atom_site_label_1
_geom_angle_atom_site_label_2
_geom_angle_atom_site_label_3
_geom_angle
_geom_angle_site_symmetry_1
_geom_angle_site_symmetry_3
_geom_angle_publ_flag
C5 S1 C13 98.3(3) . . ?
C5 O1 C1 111.4(4) . . ?
O1 C1 C6 106.1(4) . . ?
O1 C1 C2 108.2(4) . . ?
C6 C1 C2 112.9(5) . . ?
O1 C1 H1 109.8 . . ?
C6 C1 H1 109.8 . . ?
C2 C1 H1 109.8 . . ?
C7 O2 C2 118.1(5) . . ?
O2 C2 C3 106.8(4) . . ?
O2 C2 C1 108.1(4) . . ?
C3 C2 C1 110.7(5) . . ?
O2 C2 H2 110.4 . . ?
C3 C2 H2 110.4 . . ?
C1 C2 H2 110.4 . . ?
O4 C3 C2 107.1(4) . . ?
O4 C3 C4 109.3(4) . . ?
C2 C3 C4 111.0(4) . . ?
O4 C3 H3 109.8 . . ?
C2 C3 H3 109.8 . . ?
C4 C3 H3 109.8 . . ?
O6 C4 C5 108.9(4) . . ?
O6 C4 C3 108.5(4) . . ?
C5 C4 C3 108.0(4) . . ?
O6 C4 H4 110.5 . . ?
C5 C4 H4 110.5 . . ?
C3 C4 H4 110.5 . . ?
C9 O4 C3 117.1(4) . . ?
O1 C5 C4 110.4(4) . . ?
O1 C5 S1 109.7(4) . . ?
C4 C5 S1 110.2(4) . . ?
O1 C5 H5 108.8 . . ?
C4 C5 H5 108.8 . . ?
S1 C5 H5 108.8 . . ?
C11 O6 C4 117.3(4) . . ?
C1 C6 H6A 109.5 . . ?
C1 C6 H6B 109.5 . . ?
H6A C6 H6B 109.5 . . ?
C1 C6 H6C 109.5 . . ?
H6A C6 H6C 109.5 . . ?
H6B C6 H6C 109.5 . . ?
O3 C7 O2 124.7(7) . . ?
O3 C7 C8 125.0(7) . . ?
O2 C7 C8 110.3(6) . . ?
C7 C8 H8A 109.5 . . ?
C7 C8 H8B 109.5 . . ?
H8A C8 H8B 109.5 . . ?
C7 C8 H8C 109.5 . . ?
H8A C8 H8C 109.5 . . ?
H8B C8 H8C 109.5 . . ?
O5 C9 O4 123.1(6) . . ?
O5 C9 C10 126.9(6) . . ?
O4 C9 C10 109.9(6) . . ?
C9 C10 H10A 109.5 . . ?
C9 C10 H10B 109.5 . . ?
H10A C10 H10B 109.5 . . ?
C9 C10 H10C 109.5 . . ?
H10A C10 H10C 109.5 . . ?
H10B C10 H10C 109.5 . . ?
O7 C11 O6 122.9(5) . . ?
O7 C11 C12 126.7(6) . . ?
O6 C11 C12 110.4(6) . . ?
C11 C12 H12A 109.5 . . ?
C11 C12 H12B 109.5 . . ?
H12A C12 H12B 109.5 . . ?
C11 C12 H12C 109.5 . . ?
H12A C12 H12C 109.5 . . ?
H12B C12 H12C 109.5 . . ?
C14 C13 S1 110.8(5) . . ?
C14 C13 H13A 109.5 . . ?
S1 C13 H13A 109.5 . . ?
C14 C13 H13B 109.5 . . ?
S1 C13 H13B 109.5 . . ?
H13A C13 H13B 108.1 . . ?
C13 C14 H14A 109.5 . . ?
C13 C14 H14B 109.5 . . ?
H14A C14 H14B 109.5 . . ?
C13 C14 H14C 109.5 . . ?
H14A C14 H14C 109.5 . . ?
H14B C14 H14C 109.5 . . ?

loop_
_geom_bond_atom_site_label_1
_geom_bond_atom_site_label_2
_geom_bond_distance
_geom_bond_site_symmetry_2
_geom_bond_publ_flag
S1 C5 1.785(6) . ?
S1 C13 1.816(7) . ?
O1 C5 1.418(6) . ?
O1 C1 1.448(6) . ?
C1 C6 1.517(7) . ?
C1 C2 1.519(8) . ?
C1 H1 0.9800 . ?
O2 C7 1.345(8) . ?
O2 C2 1.445(7) . ?
C2 C3 1.494(7) . ?
C2 H2 0.9800 . ?
C3 O4 1.453(6) . ?
C3 C4 1.534(7) . ?
C3 H3 0.9800 . ?
O3 C7 1.169(8) . ?
C4 O6 1.442(6) . ?
C4 C5 1.518(7) . ?
C4 H4 0.9800 . ?
O4 C9 1.367(7) . ?
C5 H5 0.9800 . ?
O5 C9 1.188(7) . ?
O6 C11 1.364(6) . ?
C6 H6A 0.9600 . ?
C6 H6B 0.9600 . ?
C6 H6C 0.9600 . ?
O7 C11 1.201(7) . ?
C7 C8 1.511(10) . ?
C8 H8A 0.9600 . ?
C8 H8B 0.9600 . ?
C8 H8C 0.9600 . ?
C9 C10 1.491(9) . ?
C10 H10A 0.9600 . ?
C10 H10B 0.9600 . ?
C10 H10C 0.9600 . ?
C11 C12 1.484(9) . ?
C12 H12A 0.9600 . ?
C12 H12B 0.9600 . ?
C12 H12C 0.9600 . ?
C13 C14 1.485(9) . ?
C13 H13A 0.9700 . ?
C13 H13B 0.9700 . ?
C14 H14A 0.9600 . ?
C14 H14B 0.9600 . ?
C14 H14C 0.9600 . ?

loop_
_geom_torsion_atom_site_label_1
_geom_torsion_atom_site_label_2
_geom_torsion_atom_site_label_3
_geom_torsion_atom_site_label_4
_geom_torsion
_geom_torsion_site_symmetry_1
_geom_torsion_site_symmetry_2
_geom_torsion_site_symmetry_3
_geom_torsion_site_symmetry_4
_geom_torsion_publ_flag
C5 O1 C1 C6 175.2(4) . . . . ?
C5 O1 C1 C2 -63.4(5) . . . . ?
C7 O2 C2 C3 -128.2(5) . . . . ?
C7 O2 C2 C1 112.7(6) . . . . ?
O1 C1 C2 O2 174.1(4) . . . . ?
C6 C1 C2 O2 -68.7(5) . . . . ?
O1 C1 C2 C3 57.5(6) . . . . ?
C6 C1 C2 C3 174.7(5) . . . . ?
O2 C2 C3 O4 69.0(5) . . . . ?
C1 C2 C3 O4 -173.6(4) . . . . ?
O2 C2 C3 C4 -171.8(4) . . . . ?
C1 C2 C3 C4 -54.4(6) . . . . ?
O4 C3 C4 O6 53.4(5) . . . . ?
C2 C3 C4 O6 -64.5(5) . . . . ?
O4 C3 C4 C5 171.3(4) . . . . ?
C2 C3 C4 C5 53.4(5) . . . . ?
C2 C3 O4 C9 -159.1(5) . . . . ?
C4 C3 O4 C9 80.5(5) . . . . ?
C1 O1 C5 C4 65.2(5) . . . . ?
C1 O1 C5 S1 -173.2(3) . . . . ?
O6 C4 C5 O1 59.5(5) . . . . ?
C3 C4 C5 O1 -58.1(5) . . . . ?
O6 C4 C5 S1 -61.9(5) . . . . ?
C3 C4 C5 S1 -179.4(3) . . . . ?
C13 S1 C5 O1 75.1(4) . . . . ?
C13 S1 C5 C4 -163.2(4) . . . . ?
C5 C4 O6 C11 142.8(5) . . . . ?
C3 C4 O6 C11 -99.9(5) . . . . ?
C2 O2 C7 O3 -3.0(11) . . . . ?
C2 O2 C7 C8 179.4(6) . . . . ?
C3 O4 C9 O5 5.0(9) . . . . ?
C3 O4 C9 C10 -174.5(5) . . . . ?
C4 O6 C11 O7 -6.1(9) . . . . ?
C4 O6 C11 C12 171.0(5) . . . . ?
C5 S1 C13 C14 -176.9(6) . . . . ?

loop_
_cod_related_entry_id
_cod_related_entry_database
_cod_related_entry_code
1 ChemSpider 30653967
